data_2000999
loop_
_publ_author_name
'Fitzgerald, L. J.'
'Gallucci, J. C.'
'Gerkin, R. E.'

_publ_section_title
;
 Structure of the sodium salt of 1,4,5,8-naphthalenetetracarboxylic
 acid 4,5-anhydride hydrate
;
_journal_issue 3
_journal_name_full 'Acta Crystallographica Section C'
_journal_page_first 460
_journal_page_last 465
_journal_paper_doi 10.1107/S0108270191010983
_journal_volume 48
_journal_year 1992
_chemical_formula_sum 'C14 H7 Na O8'
_chemical_formula_weight 326.2
_space_group_IT_number 2
_space_group_name_Hall '-P 1'
_space_group_name_H-M_alt 'P -1'
_symmetry_cell_setting triclinic
_symmetry_space_group_name_Hall '-P 1'
_symmetry_space_group_name_H-M 'P -1'
_cell_angle_alpha 105.88(2)
_cell_angle_beta 110.290(10)
_cell_angle_gamma 100.89(2)
_cell_formula_units_Z 2
_cell_length_a 9.520(2)
_cell_length_b 9.549(3)
_cell_length_c 7.8600(10)
_cell_volume 611.9(3)
_diffrn_radiation_type Mo
_diffrn_radiation_wavelength 0.71073
_exptl_absorpt_coefficient_mu 0.167
_exptl_crystal_density_diffrn 1.77
_exptl_crystal_F_000 332
_cod_data_source_file st0534.cif
_cod_data_source_block st0534a
_cod_original_formula_sum 'C14 H7 Na1 O8'
_cod_database_code 2000999

loop_
_space_group_symop_id
_space_group_symop_operation_xyz
1 x,y,z
2 -x,-y,-z

loop_
_atom_site_label
_atom_site_fract_x
_atom_site_fract_y
_atom_site_fract_z
Na .02320(10) .08730(10) .2371(2)
O(1) .2112(2) .0152(2) .5159(3)
O(2) .2163(2) .1138(2) .8127(3)
O(3) -.0059(2) .2086(2) .5234(3)
O(4) -.0016(3) .3291(2) .8132(3)
O(5) .8384(2) .6356(2) .7237(3)
O(6) .6902(2) .7795(2) .7614(3)
O(7) .5552(3) .9378(2) .8049(3)
O(10) .1101(3) -.1067(3) .0627(3)
C(1) .3724(3) .2681(3) .7074(4)
C(2) .5125(3) .2543(3) .7053(5)
C(3) .6298(3) .3783(3) .7248(4)
C(4) .6034(3) .5163(3) .7427(4)
C(5) .4393(3) .6827(3) .7731(4)
C(6) .3050(4) .7065(3) .7837(5)
C(7) .1861(4) .5841(3) .7650(5)
C(8) .1997(3) .4401(3) .7339(4)
C(9) .3414(3) .4117(3) .7311(4)
C(10) .4623(3) .5376(3) .7506(4)
C(11) .2560(3) .1239(3) .6830(4)
C(12) .0531(3) .3161(3) .6920(4)
C(13) .7202(3) .6415(3) .7440(4)
C(14) .5603(3) .8102(3) .7838(4)
H(1) .126(5) -.090(5) .504(7)
H(10) .088(4) -.176(4) .099(5)
H(11) .213(5) -.062(5) .125(6)
H(2) .527(3) .155(3) .681(4)
H(3) .722(3) .370(3) .719(4)
H(6) .295(3) .810(3) .804(4)
H(7) .096(3) .602(3) .771(4)

loop_
_geom_bond_atom_site_label_1
_geom_bond_atom_site_label_2
_geom_bond_distance
C(1) C(2) 1.369(4)
C(1) C(9) 1.433(4)
C(2) C(3) 1.398(4)
C(3) C(4) 1.367(4)
C(4) C(10) 1.416(4)
C(4) C(13) 1.466(3)
C(5) C(6) 1.366(4)
C(5) C(10) 1.417(4)
C(5) C(14) 1.470(4)
C(6) C(7) 1.400(4)
C(7) C(8) 1.368(4)
C(8) C(9) 1.432(4)
C(13) O(5) 1.199(3)
C(13) O(6) 1.381(3)
C(14) O(6) 1.381(3)
C(14) O(7) 1.197(3)
C(1) C(11) 1.514(3)
C(11) O(1) 1.297(3)
C(11) O(2) 1.224(3)
O(1) H(1) 1.13(4)
C(8) C(12) 1.517(3)
C(12) O(3) 1.283(3)
C(12) O(4) 1.224(3)
